data_2106832
loop_
_publ_author_name
'Bandel, G.'
'Platte, C.'
'Troemel, M.'

_publ_section_title
;
 Ammonium-hexahydroxoplatinat(IV) und Strukturverfeinerung fuer
 Kalium-hexahydroxoplatinat(IV)
;
_journal_name_full 'Acta Crystallographica B (24,1968-38,1982)'
_journal_page_first 1544
_journal_page_last 1546
_journal_volume 38
_journal_year 1982
_chemical_formula_sum 'H6 K2 O6 Pt'
_chemical_name_systematic 'K2 (Pt (O H)6)'
_space_group_IT_number 148
_symmetry_space_group_name_Hall '-P 3*'
_symmetry_space_group_name_H-M 'R -3 :R'
_cell_angle_alpha 69.04
_cell_angle_beta 69.04
_cell_angle_gamma 69.04
_cell_formula_units_Z 1
_cell_length_a 5.658
_cell_length_b 5.658
_cell_length_c 5.658
_cell_volume 152.371
_citation_journal_id_ASTM ACBCAR
_cod_data_source_file Bandel_ACBCAR_1982_1702.cif
_cod_data_source_block H6K2O6Pt1
_cod_original_cell_volume 152.3711
_cod_original_sg_symbol_Hall '-R 3 (-y+z,x+z,-x+y+z)'
_cod_original_formula_sum 'H6 K2 O6 Pt1'
_cod_database_code 2106832

loop_
_symmetry_equiv_pos_as_xyz
x,y,z
z,x,y
y,z,x
-x,-y,-z
-z,-x,-y
-y,-z,-x

loop_
_atom_site_label
_atom_site_type_symbol
_atom_site_fract_x
_atom_site_fract_y
_atom_site_fract_z
_atom_site_occupancy
_atom_site_U_iso_or_equiv
_atom_site_attached_hydrogens
Pt1 Pt+4 0 0 0 1 0.0 0
O1 O-2 0.799 0.294 0.176 1 0.0 1
K1 K+1 0.2859 0.2859 0.2859 1 0.0 0
